data_2007070
loop_
_publ_author_name
'Chiaroni, Ang\`ele'
'Riche, Claude'
'Dumas Fran\;coise'
'Mauduit, Marc'
'Miet, Christine'

_publ_section_title
;6-Allyl-8,8-dimethyl-3-oxo-2-(1-phenylethyl)-2-azabicyclo[4.3.0]non-1(9)-ene-5-carboxylic
 Acid, a Key Compound in the Asymmetric Synthesis of Quadrone
;
_journal_issue 3
_journal_name_full 'Acta Crystallographica Section C'
_journal_page_first 401
_journal_page_last 403
_journal_paper_doi 10.1107/S0108270197015448
_journal_volume 54
_journal_year 1998
_chemical_formula_moiety 'C22 H27 N O3'
_chemical_formula_structural 'C22 H27 N O3'
_chemical_formula_sum 'C22 H27 N O3'
_chemical_formula_weight 353.45
_chemical_melting_point 423
_chemical_name_systematic
;
[N-(1'-Phenylethyl)-2-azabicyclo[4,3,0]-6-allyl-8,8-dimethyl-3-oxonon
-5-yl]-carboxylic acid
;
_space_group_IT_number 76
_symmetry_cell_setting tetragonal
_symmetry_space_group_name_Hall 'P 4w'
_symmetry_space_group_name_H-M 'P 41'
_cell_angle_alpha 90.00
_cell_angle_beta 90.00
_cell_angle_gamma 90.00
_cell_formula_units_Z 4
_cell_length_a 13.154(7)
_cell_length_b 13.154(7)
_cell_length_c 11.869(8)
_cell_measurement_reflns_used 25
_cell_measurement_temperature 293(2)
_cell_measurement_theta_max 12.2
_cell_measurement_theta_min 8.7
_cell_volume 2054(2)
_computing_cell_refinement 'Philips PW1100/20 software'
_computing_data_collection 'Philips PW1100/20 software'
_computing_data_reduction 'PHIL (Riche, 1981)'
_computing_molecular_graphics 'R3M (Riche, 1983) and  ORTEP (Johnson, 1963)'
_computing_publication_material 'ACTACIF (Riche, 1992)'
_computing_structure_refinement 'SHELXL93 (Sheldrick, 1993)'
_computing_structure_solution 'SHELXS86 (Sheldrick, 1985)'
_diffrn_ambient_temperature 293(2)
_diffrn_measurement_device 'Philips PW1100'
_diffrn_measurement_method \q/2\q
_diffrn_radiation_monochromator graphite
_diffrn_radiation_source 'fine-focus sealed tube'
_diffrn_radiation_type MoK\a
_diffrn_radiation_wavelength 0.71070
_diffrn_reflns_av_R_equivalents 0.039
_diffrn_reflns_av_sigmaI/netI 0.0395
_diffrn_reflns_limit_h_max 15
_diffrn_reflns_limit_h_min -15
_diffrn_reflns_limit_k_max 15
_diffrn_reflns_limit_k_min 0
_diffrn_reflns_limit_l_max 14
_diffrn_reflns_limit_l_min 0
_diffrn_reflns_number 3951
_diffrn_reflns_theta_max 25
_diffrn_reflns_theta_min 2.19
_diffrn_standards_decay_% 0
_diffrn_standards_interval_count 600
_diffrn_standards_interval_time 180
_diffrn_standards_number 3
_exptl_absorpt_coefficient_mu 0.075
_exptl_absorpt_correction_type none
_exptl_crystal_colour colourless
_exptl_crystal_density_diffrn 1.143
_exptl_crystal_density_method 'not measured'
_exptl_crystal_description prism
_exptl_crystal_F_000 760
_exptl_crystal_size_max 0.80
_exptl_crystal_size_mid 0.54
_exptl_crystal_size_min 0.54
_refine_diff_density_max 0.121
_refine_diff_density_min -0.092
_refine_ls_abs_structure_details 'given by chemistry'
_refine_ls_extinction_coef 0.045(3)
_refine_ls_extinction_method SHELXL93
_refine_ls_goodness_of_fit_all 1.083
_refine_ls_goodness_of_fit_obs 1.095
_refine_ls_hydrogen_treatment 'H atoms: see below'
_refine_ls_matrix_type full
_refine_ls_number_parameters 239
_refine_ls_number_reflns 1897
_refine_ls_number_restraints 0
_refine_ls_restrained_S_all 1.329
_refine_ls_restrained_S_obs 1.095
_refine_ls_R_factor_all 0.040
_refine_ls_R_factor_obs .031
_refine_ls_shift/esd_max -0.006
_refine_ls_shift/esd_mean 0.001
_refine_ls_structure_factor_coef Fsqd
_refine_ls_weighting_details 'w = 1/[\s^2^(Fo^2^)+(0.0349P)^2^+0.0942P] where P = (Fo^2^+2Fc^2^)/3'
_refine_ls_weighting_scheme calc
_refine_ls_wR_factor_all 0.095
_refine_ls_wR_factor_obs .073
_reflns_number_observed 1682
_reflns_number_total 1899
_reflns_observed_criterion I>2sigma(I)
_cod_data_source_file cf1188.cif
_cod_data_source_block cf1188
_cod_depositor_comments
;
The following automatic conversions were performed:
'_symmetry_cell_setting' value 'Tetragonal' changed to 'tetragonal'
according to '/home/saulius/struct/CIF-dictionaries/cif_core.dic'
dictionary named 'cif_core.dic' version 2.4.1 from 2010-06-29.

Automatic conversion script
Id: cif_fix_enum 1527 2010-12-29 10:47:43Z saulius 

The following automatic conversions were performed:

'_symmetry_cell_setting' value 'Tetragonal' changed to 'tetragonal'
according to /home/saulius/struct/CIF-dictionaries/cif_core.dic
dictionary named 'cif_core.dic' version 2.4.1 from 2010-06-29.

Automatic conversion script
Id: cif_fix_values 1715 2011-07-08 13:25:40Z adriana 

The following automatic conversions were performed:

'_refine_ls_weighting_scheme' value 'calc w =
1/[\s^2^(Fo^2^)+(0.0349P)^2^+0.0942P] where P = (Fo^2^+2Fc^2^)/3' was
changed to 'calc'. New tag '_refine_ls_weighting_details' was
created. The value of the new tag was set to 'w =
1/[\s^2^(Fo^2^)+(0.0349P)^2^+0.0942P] where P = (Fo^2^+2Fc^2^)/3'.

Automatic conversion script
Id: cif_fix_values 3143 2015-03-26 13:38:13Z robertas 
;
_cod_database_code 2007070

loop_
_symmetry_equiv_pos_as_xyz
'x, y, z'
'-x, -y, z+1/2'
'-y, x, z+1/4'
'y, -x, z+3/4'

loop_
_atom_site_aniso_label
_atom_site_aniso_U_11
_atom_site_aniso_U_22
_atom_site_aniso_U_33
_atom_site_aniso_U_12
_atom_site_aniso_U_13
_atom_site_aniso_U_23
C1 .0407(10) .0484(11) .0408(10) -.0007(8) -.0017(9) .0048(9)
N2 .0461(9) .0538(10) .0390(8) -.0015(8) -.0039(8) .0114(8)
C3 .0571(12) .0545(12) .0351(10) .0048(10) -.0052(10) .0049(9)
C4 .0503(12) .0696(14) .0412(11) .0090(10) -.0085(10) .0035(10)
C5 .0422(10) .0616(12) .0393(10) .0014(9) -.0050(9) -.0027(10)
C6 .0452(11) .0522(11) .0444(11) -.0001(9) -.0042(9) -.0003(9)
C7 .0536(12) .0594(13) .0665(14) -.0107(10) -.0065(12) .0121(12)
C8 .0513(11) .0481(11) .0477(11) -.0040(9) -.0009(10) .0105(9)
C9 .0471(11) .0508(11) .0460(11) -.0061(9) -.0074(9) .0089(10)
C10 .0438(11) .0578(12) .0443(11) -.0042(9) .0004(9) .0157(10)
C11 .0517(12) .0715(15) .0632(14) .0024(11) .0016(12) .0010(13)
C12 .0477(11) .0456(11) .0477(11) -.0022(8) -.0042(10) .0156(9)
C13 .0483(12) .0624(13) .0584(14) -.0046(10) -.0010(11) .0161(12)
C14 .0640(14) .0644(14) .069(2) -.0122(12) -.0119(13) .0085(13)
C15 .090(2) .0602(14) .066(2) -.0072(14) -.006(2) -.0020(13)
C16 .073(2) .066(2) .074(2) -.0025(13) .0132(14) -.0030(14)
C17 .0527(12) .0559(13) .0611(13) -.0054(10) .0046(12) .0052(12)
O18 .0765(11) .0729(11) .0543(9) -.0136(9) -.0182(9) .0270(9)
C19 .0458(11) .0612(13) .0462(11) .0010(10) -.0020(9) -.0058(11)
O20 .0759(11) .0680(10) .0682(11) -.0090(9) .0118(10) -.0181(9)
O21 .0712(11) .0871(12) .0629(11) -.0212(9) .0237(9) -.0283(10)
C22 .0566(13) .0667(14) .0628(15) .0101(11) -.0025(12) -.0162(12)
C23 .079(2) .089(2) .089(2) .0060(15) -.009(2) -.041(2)
C24 .130(3) .169(4) .103(3) .011(3) -.041(3) -.062(3)
C25 .0673(15) .0587(13) .082(2) .0063(11) -.0005(14) .0124(13)
C26 .079(2) .078(2) .0571(14) -.0055(14) .0087(13) .0104(13)

loop_
_atom_site_label
_atom_site_fract_x
_atom_site_fract_y
_atom_site_fract_z
_atom_site_U_iso_or_equiv
_atom_site_thermal_displace_type
_atom_site_calc_flag
_atom_site_refinement_flags
_atom_site_occupancy
_atom_site_disorder_group
_atom_site_type_symbol
C1 .16473(15) .36462(15) .2837(2) .0433(5) Uani d . 1 . C
N2 .19588(12) .44797(13) .2162(2) .0463(4) Uani d . 1 . N
C3 .1353(2) .4836(2) .1320 .0489(5) Uani d . 1 . C
C4 .0277(2) .4454(2) .1202(3) .0537(5) Uani d . 1 . C
H4A .0216(2) .4128(2) .0472(3) .064 Uiso calc R 1 . H
H4B -.0172(2) .5038(2) .1199(3) .064 Uiso calc R 1 . H
C5 -.01056(15) .3712(2) .2091(2) .0477(5) Uani d . 1 . C
H5 -.06626(15) .3309(2) .1774(2) .057 Uiso calc R 1 . H
C6 .0785(2) .2992(2) .2412(2) .0472(5) Uani d . 1 . C
C7 .0595(2) .2280(2) .3420(3) .0599(6) Uani d . 1 . C
H7A .0564(2) .1580(2) .3166(3) .072 Uiso calc R 1 . H
H7B -.0047(2) .2447(2) .3777(3) .072 Uiso calc R 1 . H
C8 .1479(2) .2414(2) .4272(2) .0490(5) Uani d . 1 . C
C9 .2024(2) .3332(2) .3809(2) .0479(5) Uani d . 1 . C
H9 .2568(2) .3645(2) .4170(2) .058 Uiso calc R 1 . H
C10 .29963(15) .4910(2) .2261(3) .0487(5) Uani d . 1 . C
H10 .30624(15) .5390(2) .1634(3) .058 Uiso calc R 1 . H
C11 .3796(2) .4087(2) .2045(3) .0621(6) Uani d . 1 . C
H11A .4462(2) .4385(3) .2064(15) .081 Uiso calc R 1 . H
H11B .3681(8) .3787(9) .1318(7) .081 Uiso calc R 1 . H
H11C .3746(9) .3572(7) .2616(9) .081 Uiso calc R 1 . H
C12 .31484(15) .55389(15) .3321(3) .0470(5) Uani d . 1 . C
C13 .4109(2) .5962(2) .3532(3) .0564(6) Uani d . 1 . C
H13 .4645(2) .5814(2) .3049(3) .068 Uiso calc R 1 . H
C14 .4273(2) .6593(2) .4444(3) .0659(7) Uani d . 1 . C
H14 .4916(2) .6863(2) .4570(3) .079 Uiso calc R 1 . H
C15 .3488(2) .6824(2) .5166(3) .0723(7) Uani d . 1 . C
H15 .3597(2) .7244(2) .5785(3) .087 Uiso calc R 1 . H
C16 .2541(2) .6425(2) .4958(3) .0709(7) Uani d . 1 . C
H16 .2007(2) .6581(2) .5441(3) .085 Uiso calc R 1 . H
C17 .2367(2) .5800(2) .4046(3) .0566(5) Uani d . 1 . C
H17 .1716(2) .5549(2) .3917(3) .068 Uiso calc R 1 . H
O18 .16750(13) .54749(13) .0653(2) .0679(5) Uani d . 1 . O
C19 -.0491(2) .4292(2) .3105(2) .0510(5) Uani d . 1 . C
O20 -.01597(14) .51002(14) .3403(2) .0707(5) Uani d . 1 . O
O21 -.12374(13) .38168(14) .3640(2) .0737(5) Uani d . 1 . O
H21 -.1356(16) .4109(14) .4235(13) .096 Uiso calc R 1 . H
C22 .1129(2) .2386(2) .1355(3) .0620(6) Uani d . 1 . C
H22A .1402(2) .2860(2) .0807(3) .074 Uiso calc R 1 . H
H22B .1674(2) .1929(2) .1571(3) .074 Uiso calc R 1 . H
C23 .0306(2) .1778(2) .0808(4) .0855(9) Uani d . 1 . C
H23 -.0021(2) .1297(2) .1253(4) .103 Uiso calc R 1 . H
C24 .0005(4) .1858(4) -.0224(4) .134(2) Uani d . 1 . C
H24A .0308(4) .2329(4) -.0701(4) .187 Uiso calc R 1 . H
H24B -.0516(4) .1444(4) -.0489(4) .187 Uiso calc R 1 . H
C25 .2173(2) .1488(2) .4317(3) .0695(7) Uani d . 1 . C
H25A .1792(4) .0908(4) .4570(14) .090 Uiso calc R 1 . H
H25B .2722(8) .1615(6) .4830(12) .090 Uiso calc R 1 . H
H25C .2441(10) .1355(8) .3579(4) .090 Uiso calc R 1 . H
C26 .1088(2) .2623(2) .5458(3) .0713(7) Uani d . 1 . C
H26A .0724(11) .2039(5) .5729(6) .093 Uiso calc R 1 . H
H26B .0641(11) .3200(8) .5444(4) .093 Uiso calc R 1 . H
H26C .1652(2) .2761(13) .5948(4) .093 Uiso calc R 1 . H

loop_
_atom_type_symbol
_atom_type_description
_atom_type_scat_dispersion_real
_atom_type_scat_dispersion_imag
_atom_type_scat_source
C C 0.0033 0.0016 'International Tables Vol C Tables 4.2.6.8 and 6.1.1.4'
N N 0.0061 0.0033 'International Tables Vol C Tables 4.2.6.8 and 6.1.1.4'
O O 0.0106 0.0060 'International Tables Vol C Tables 4.2.6.8 and 6.1.1.4'
H H 0.0000 0.0000 'International Tables Vol C Tables 4.2.6.8 and 6.1.1.4'

loop_
_geom_angle_atom_site_label_1
_geom_angle_atom_site_label_2
_geom_angle_atom_site_label_3
_geom_angle
_geom_angle_publ_flag
C9 C1 N2 128.8(2) yes
C9 C1 C6 113.3(2) yes
N2 C1 C6 117.9(2) yes
C3 N2 C1 120.8(2) yes
C3 N2 C10 117.8(2) ?
C1 N2 C10 121.1(2) ?
O18 C3 N2 120.4(2) ?
O18 C3 C4 119.4(2) ?
N2 C3 C4 120.2(2) yes
C3 C4 C5 117.3(2) yes
C19 C5 C4 109.9(2) ?
C19 C5 C6 111.4(2) ?
C4 C5 C6 108.1(2) yes
C1 C6 C7 102.1(2) yes
C1 C6 C5 107.5(2) yes
C7 C6 C5 116.1(2) yes
C1 C6 C22 110.1(2) ?
C7 C6 C22 111.2(2) ?
C5 C6 C22 109.5(2) ?
C6 C7 C8 108.4(2) yes
C9 C8 C25 111.6(2) ?
C9 C8 C26 110.6(2) ?
C25 C8 C26 108.3(2) ?
C9 C8 C7 102.1(2) yes
C25 C8 C7 112.4(2) ?
C26 C8 C7 111.7(2) ?
C1 C9 C8 113.0(2) yes
N2 C10 C12 113.3(2) ?
N2 C10 C11 110.4(2) ?
C12 C10 C11 115.7(2) ?
C17 C12 C13 117.3(2) ?
C17 C12 C10 123.5(2) ?
C13 C12 C10 118.9(2) ?
C14 C13 C12 121.3(2) ?
C15 C14 C13 120.2(2) ?
C16 C15 C14 119.0(3) ?
C15 C16 C17 121.3(2) ?
C16 C17 C12 120.9(2) ?
O20 C19 O21 123.0(2) ?
O20 C19 C5 123.9(2) ?
O21 C19 C5 113.1(2) ?
C23 C22 C6 114.5(2) ?
C24 C23 C22 126.3(4) ?

loop_
_geom_bond_atom_site_label_1
_geom_bond_atom_site_label_2
_geom_bond_site_symmetry_2
_geom_bond_distance
_geom_bond_publ_flag
C1 C9 . 1.322(3) yes
C1 N2 . 1.419(3) yes
C1 C6 . 1.510(3) yes
N2 C3 . 1.361(3) yes
N2 C10 . 1.482(3) ?
C3 O18 . 1.230(3) ?
C3 C4 . 1.508(3) yes
C4 C5 . 1.523(3) yes
C5 C19 . 1.512(3) ?
C5 C6 . 1.554(3) yes
C6 C7 . 1.540(3) yes
C6 C22 . 1.554(3) ?
C7 C8 . 1.551(3) yes
C8 C9 . 1.508(3) yes
C8 C25 . 1.524(3) ?
C8 C26 . 1.523(3) ?
C10 C12 . 1.519(3) ?
C10 C11 . 1.531(3) ?
C12 C17 . 1.383(3) ?
C12 C13 . 1.403(3) ?
C13 C14 . 1.381(4) ?
C14 C15 . 1.375(4) ?
C15 C16 . 1.374(4) ?
C16 C17 . 1.379(4) ?
C19 O20 . 1.203(3) ?
C19 O21 . 1.325(3) ?
C22 C23 . 1.494(4) ?
C23 C24 . 1.291(6) ?

loop_
_geom_torsion_atom_site_label_1
_geom_torsion_atom_site_label_2
_geom_torsion_atom_site_label_3
_geom_torsion_atom_site_label_4
_geom_torsion
_geom_torsion_publ_flag
C1 N2 C3 C4 9.1(3) yes
N2 C3 C4 C5 3.3(3) yes
C3 C4 C5 C6 -37.5(2) yes
C4 C5 C6 C1 58.3(2) yes
C5 C6 C1 N2 -50.8(2) yes
C6 C1 N2 C3 16.3(3) yes
C1 C6 C7 C8 -10.8(2) yes
C6 C7 C8 C9 10.0(2) yes
C7 C8 C9 C1 -5.3(2) yes
C8 C9 C1 C6 -1.6(2) yes
C9 C1 C6 C7 7.9(2) yes
C9 C1 N2 C3 -165.1(2) ?
C9 C1 N2 C10 22.1(3) ?
C1 N2 C10 C11 57.3(3) ?
C1 N2 C10 C12 -74.3(2) yes
C3 N2 C10 C12 112.1(2) yes
N2 C10 C12 C13 178.0(2) yes
N2 C10 C12 C17 -8.2(3) ?
C1 C6 C5 C19 -62.5(2) ?
C7 C6 C5 C19 51.0(3) ?
C6 C5 C19 O20 89.2(3) ?
C6 C5 C19 O21 -90.7(2) ?
C1 C6 C22 C23 -175.1(2) ?
C6 C22 C23 C24 122.0(4) ?
C5 C6 C22 C23 -57.1(3) ?

loop_
_cod_related_entry_id
_cod_related_entry_database
_cod_related_entry_code
1 ChemSpider 21186066
